data_7013397
loop_
_publ_author_name
'Burke, Nichola J.'
'Burrows, Andrew D.'
'Donovan, Adele S.'
'Harrington, Ross W.'
'Mahon, Mary F.'
'Price, Caroline E.'

_publ_section_title
;
 Zinc dicarboxylate polymers and dimers: thiourea substitution as a
 tool in supramolecular synthesis
;
_journal_issue 20
_journal_name_full 'Dalton Transactions'
_journal_page_first 3840
_journal_paper_doi 10.1039/b307420j
_journal_year 2003
_chemical_formula_sum 'C14 H21 N4 O4.5 S2 Zn'
_chemical_formula_weight 446.84
_chemical_name_systematic
;
?
;
_space_group_IT_number 2
_symmetry_cell_setting triclinic
_symmetry_space_group_name_Hall '-P 1'
_symmetry_space_group_name_H-M 'P -1'
_atom_sites_solution_hydrogens geom
_atom_sites_solution_primary direct
_atom_sites_solution_secondary difmap
_audit_creation_method SHELXL-97
_cell_angle_alpha 98.2960(10)
_cell_angle_beta 106.8340(10)
_cell_angle_gamma 100.0610(10)
_cell_formula_units_Z 2
_cell_length_a 8.55500(10)
_cell_length_b 9.6180(2)
_cell_length_c 13.0360(2)
_cell_measurement_reflns_used 25
_cell_measurement_temperature 296(2)
_cell_measurement_theta_max 18
_cell_measurement_theta_min 12
_cell_volume 989.03(3)
_computing_data_reduction 'Denzo and Scalepack (otwinowski & Minor, 1997'
_computing_molecular_graphics 'ORTEX (P.McArdle, 1995)'
_computing_publication_material 'SHELXL-97/2 (Sheldrick,1997)'
_computing_structure_refinement 'SHELXL-97 (Sheldrick, 1997)'
_computing_structure_solution 'SHELXS-97 (Sheldrick, 1990)'
_diffrn_ambient_temperature 296(2)
_diffrn_measured_fraction_theta_full 0.994
_diffrn_measured_fraction_theta_max 0.994
_diffrn_measurement_device_type KappaCCD
_diffrn_measurement_method KappaCCD
_diffrn_radiation_monochromator graphite
_diffrn_radiation_source 'fine-focus sealed tube'
_diffrn_radiation_type MoK\a
_diffrn_radiation_wavelength 0.71070
_diffrn_reflns_av_R_equivalents 0.0359
_diffrn_reflns_av_sigmaI/netI 0.0284
_diffrn_reflns_limit_h_max 10
_diffrn_reflns_limit_h_min -11
_diffrn_reflns_limit_k_max 12
_diffrn_reflns_limit_k_min -12
_diffrn_reflns_limit_l_max 16
_diffrn_reflns_limit_l_min -16
_diffrn_reflns_number 20647
_diffrn_reflns_theta_full 27.47
_diffrn_reflns_theta_max 27.47
_diffrn_reflns_theta_min 3.60
_exptl_absorpt_coefficient_mu 1.481
_exptl_absorpt_correction_T_max 0.83
_exptl_absorpt_correction_T_min 0.77
_exptl_absorpt_correction_type multi-scan
_exptl_crystal_colour Colourless
_exptl_crystal_density_diffrn 1.500
_exptl_crystal_density_method 'not measured'
_exptl_crystal_description Block
_exptl_crystal_F_000 462
_exptl_crystal_size_max 0.20
_exptl_crystal_size_mid 0.20
_exptl_crystal_size_min 0.10
_refine_diff_density_max 0.418
_refine_diff_density_min -0.423
_refine_diff_density_rms 0.058
_refine_ls_extinction_coef 0.042(3)
_refine_ls_extinction_expression Fc^*^=kFc[1+0.001xFc^2^\l^3^/sin(2\q)]^-1/4^
_refine_ls_extinction_method SHELXL
_refine_ls_goodness_of_fit_ref 1.069
_refine_ls_hydrogen_treatment mixed
_refine_ls_matrix_type full
_refine_ls_number_parameters 256
_refine_ls_number_reflns 4510
_refine_ls_number_restraints 4
_refine_ls_restrained_S_all 1.070
_refine_ls_R_factor_all 0.0337
_refine_ls_R_factor_gt 0.0303
_refine_ls_shift/su_max 0.001
_refine_ls_shift/su_mean 0.000
_refine_ls_structure_factor_coef Fsqd
_refine_ls_weighting_details
;
calc
[1.00000+0.00000exp(0.00(sin\q/\l)^2^)]/
[\s^2^(Fo^2^)+0.0000+0.4018*P+(0.0437P)^2^+0.0000sin\q/\l]
where P = 0.00000Fo^2^ + 1.00000Fc^2^
;
_refine_ls_weighting_scheme calc
_refine_ls_wR_factor_gt 0.0831
_refine_ls_wR_factor_ref 0.0854
_reflns_number_gt 4116
_reflns_number_total 4510
_reflns_threshold_expression >2sigma(I)
_cod_data_source_file b307420j.txt
_cod_data_source_block compound6_h01rwh1
_cod_depositor_comments
;
The following automatic conversions were performed:
'_symmetry_cell_setting' value 'Triclinic' changed to 'triclinic'
according to '/home/saulius/struct/CIF-dictionaries/cif_core.dic'
dictionary named 'cif_core.dic' version 2.4.1 from
2010-06-29.

'_exptl_absorpt_correction_type' value 'Multi-Scan' changed
to 'multi-scan' according to
'/home/saulius/struct/CIF-dictionaries/cif_core.dic' dictionary named
'cif_core.dic' version 2.4.1 from 2010-06-29.

Automatic conversion script
Id: cif_fix_enum 1527 2010-12-29 10:47:43Z saulius 
;
_cod_original_sg_symbol_H-M P-1
_cod_original_formula_sum 'C14 H21 N4 O4.50 S2 Zn'
_cod_database_code 7013397

loop_
_symmetry_equiv_pos_as_xyz
'x, y, z'
'-x, -y, -z'

loop_
_atom_site_label
_atom_site_type_symbol
_atom_site_fract_x
_atom_site_fract_y
_atom_site_fract_z
_atom_site_U_iso_or_equiv
_atom_site_adp_type
_atom_site_occupancy
_atom_site_symmetry_multiplicity
_atom_site_calc_flag
_atom_site_refinement_flags
_atom_site_disorder_assembly
_atom_site_disorder_group
Zn1 Zn 0.83398(2) 0.75647(2) 0.241636(16) 0.03241(10) Uani 1 1 d . . .
S1 S 0.69901(6) 0.92073(5) 0.15435(4) 0.03966(13) Uani 1 1 d . . .
S2 S 0.80369(8) 0.55496(6) 0.11038(5) 0.04838(15) Uani 1 1 d . . .
O1 O 0.71089(16) 0.69871(14) 0.34066(11) 0.0355(3) Uani 1 1 d . . .
O2 O 0.7771(2) 0.48586(17) 0.33108(15) 0.0562(4) Uani 1 1 d . . .
O3 O 1.05535(16) 0.85392(16) 0.34913(12) 0.0422(3) Uani 1 1 d . . .
O4 O 1.1847(2) 0.8868(2) 0.22586(13) 0.0609(5) Uani 1 1 d . . .
O5 O 0.8593(4) 0.4871(4) -0.3015(3) 0.0558(8) Uani 0.50 1 d P . .
N1 N 0.6984(2) 1.19275(19) 0.22565(15) 0.0452(4) Uani 1 1 d D . .
H1 H 0.738(3) 1.276(2) 0.2706(18) 0.048(7) Uiso 1 1 d D . .
N2 N 0.9164(2) 1.1113(2) 0.32654(15) 0.0451(4) Uani 1 1 d D . .
H2 H 0.965(3) 1.037(2) 0.334(2) 0.052(7) Uiso 1 1 d D . .
N3 N 0.7806(3) 0.5323(2) -0.09788(16) 0.0551(5) Uani 1 1 d D . .
H3 H 0.817(3) 0.557(3) -0.1482(19) 0.060(8) Uiso 1 1 d D . .
N4 N 0.9617(3) 0.7367(2) 0.01766(16) 0.0502(5) Uani 1 1 d D . .
H4 H 1.013(3) 0.780(3) 0.0843(15) 0.050(7) Uiso 1 1 d D . .
C1 C 0.7775(2) 1.0873(2) 0.24206(15) 0.0343(4) Uani 1 1 d . . .
C2 C 0.5426(4) 1.1787(3) 0.1387(3) 0.0788(9) Uani 1 1 d . . .
H2A H 0.5547 1.1424 0.0696 0.118 Uiso 1 1 calc R . .
H2B H 0.5155 1.2714 0.1385 0.118 Uiso 1 1 calc R . .
H2C H 0.4544 1.1130 0.1506 0.118 Uiso 1 1 calc R . .
C3 C 0.9920(3) 1.2451(3) 0.4075(2) 0.0653(7) Uani 1 1 d . . .
H3A H 1.0339 1.3189 0.3735 0.098 Uiso 1 1 calc R . .
H3B H 1.0829 1.2307 0.4655 0.098 Uiso 1 1 calc R . .
H3C H 0.9093 1.2741 0.4370 0.098 Uiso 1 1 calc R . .
C4 C 0.8523(2) 0.6141(2) 0.00228(17) 0.0414(4) Uani 1 1 d . . .
C5 C 0.6556(3) 0.3964(3) -0.1249(2) 0.0679(7) Uani 1 1 d . . .
H5C H 0.7084 0.3238 -0.0961 0.102 Uiso 1 1 calc R . .
H5D H 0.6068 0.3665 -0.2031 0.102 Uiso 1 1 calc R . .
H5E H 0.5694 0.4097 -0.0934 0.102 Uiso 1 1 calc R . .
C6 C 1.0040(4) 0.7954(3) -0.0701(2) 0.0733(8) Uani 1 1 d . . .
H6A H 1.0495 0.7285 -0.1083 0.110 Uiso 1 1 calc R . .
H6B H 1.0855 0.8853 -0.0398 0.110 Uiso 1 1 calc R . .
H6C H 0.9048 0.8112 -0.1201 0.110 Uiso 1 1 calc R . .
C7 C 0.7017(2) 0.57346(19) 0.36188(14) 0.0326(4) Uani 1 1 d . . .
C8 C 0.5959(2) 0.53524(18) 0.43269(15) 0.0322(4) Uani 1 1 d . . .
C9 C 0.5338(3) 0.6381(2) 0.4834(2) 0.0497(5) Uani 1 1 d . . .
H9 H 0.5559 0.7322 0.4729 0.060 Uiso 1 1 calc R . .
C10 C 0.5609(3) 0.3964(2) 0.4501(2) 0.0532(6) Uani 1 1 d . . .
H10 H 0.6017 0.3253 0.4168 0.064 Uiso 1 1 calc R . .
C11 C 1.1865(2) 0.8923(2) 0.32069(16) 0.0366(4) Uani 1 1 d . . .
C12 C 1.3486(2) 0.94871(18) 0.41410(15) 0.0317(4) Uani 1 1 d . . .
C13 C 1.3510(2) 0.9731(2) 0.52253(16) 0.0358(4) Uani 1 1 d . . .
H13 H 1.2506 0.9548 0.5378 0.043 Uiso 1 1 calc R . .
C14 C 1.4999(2) 0.9759(2) 0.39245(16) 0.0359(4) Uani 1 1 d . . .
H14 H 1.5005 0.9597 0.3205 0.043 Uiso 1 1 calc R . .

loop_
_atom_site_aniso_label
_atom_site_aniso_U_11
_atom_site_aniso_U_22
_atom_site_aniso_U_33
_atom_site_aniso_U_23
_atom_site_aniso_U_13
_atom_site_aniso_U_12
Zn1 0.02873(13) 0.03310(14) 0.03379(14) 0.00459(9) 0.01256(9) 0.00065(8)
S1 0.0457(3) 0.0335(2) 0.0308(2) 0.00435(18) 0.00341(19) 0.0032(2)
S2 0.0605(3) 0.0368(3) 0.0495(3) -0.0012(2) 0.0320(3) -0.0008(2)
O1 0.0381(7) 0.0312(6) 0.0417(7) 0.0124(5) 0.0192(6) 0.0046(5)
O2 0.0823(12) 0.0390(8) 0.0719(11) 0.0199(7) 0.0534(10) 0.0218(8)
O3 0.0258(6) 0.0502(8) 0.0443(8) 0.0052(6) 0.0088(5) 0.0007(6)
O4 0.0419(8) 0.0866(13) 0.0405(8) 0.0030(8) 0.0106(7) -0.0079(8)
O5 0.0582(19) 0.073(2) 0.0379(15) 0.0173(15) 0.0146(14) 0.0156(17)
N1 0.0511(10) 0.0355(9) 0.0440(10) 0.0056(7) 0.0089(8) 0.0101(8)
N2 0.0366(9) 0.0416(9) 0.0448(10) -0.0053(7) 0.0037(7) 0.0054(7)
N3 0.0478(11) 0.0688(13) 0.0409(10) -0.0023(9) 0.0149(8) 0.0039(9)
N4 0.0558(11) 0.0534(11) 0.0408(10) 0.0047(8) 0.0253(9) -0.0011(9)
C1 0.0357(9) 0.0353(9) 0.0325(9) 0.0066(7) 0.0149(7) 0.0032(7)
C2 0.0777(19) 0.0604(16) 0.0763(19) 0.0108(14) -0.0140(15) 0.0283(15)
C3 0.0573(14) 0.0496(13) 0.0617(15) -0.0124(11) -0.0051(12) 0.0032(11)
C4 0.0371(10) 0.0479(11) 0.0398(10) 0.0037(8) 0.0164(8) 0.0092(8)
C5 0.0487(13) 0.0719(17) 0.0614(16) -0.0175(13) 0.0087(11) -0.0009(12)
C6 0.093(2) 0.0728(18) 0.0625(16) 0.0221(14) 0.0433(16) 0.0038(16)
C7 0.0376(9) 0.0283(8) 0.0306(8) 0.0062(7) 0.0119(7) 0.0022(7)
C8 0.0353(9) 0.0272(8) 0.0348(9) 0.0089(7) 0.0139(7) 0.0025(7)
C9 0.0688(14) 0.0308(9) 0.0700(14) 0.0229(10) 0.0448(12) 0.0159(10)
C10 0.0755(16) 0.0323(10) 0.0750(16) 0.0195(10) 0.0521(14) 0.0174(10)
C11 0.0295(8) 0.0342(9) 0.0422(10) 0.0034(7) 0.0106(7) 0.0030(7)
C12 0.0273(8) 0.0275(8) 0.0392(9) 0.0062(7) 0.0111(7) 0.0031(6)
C13 0.0272(8) 0.0383(9) 0.0429(10) 0.0067(8) 0.0166(7) 0.0023(7)
C14 0.0320(9) 0.0394(10) 0.0363(9) 0.0055(7) 0.0158(7) 0.0022(7)

loop_
_atom_type_symbol
_atom_type_description
_atom_type_scat_dispersion_real
_atom_type_scat_dispersion_imag
_atom_type_scat_source
C C 0.0033 0.0016 'International Tables Vol C Tables 4.2.6.8 and 6.1.1.4'
H H 0.0000 0.0000 'International Tables Vol C Tables 4.2.6.8 and 6.1.1.4'
O O 0.0106 0.0060 'International Tables Vol C Tables 4.2.6.8 and 6.1.1.4'
N N 0.0061 0.0033 'International Tables Vol C Tables 4.2.6.8 and 6.1.1.4'
S S 0.1246 0.1234 'International Tables Vol C Tables 4.2.6.8 and 6.1.1.4'
Zn Zn 0.2839 1.4301 'International Tables Vol C Tables 4.2.6.8 and 6.1.1.4'

loop_
_geom_angle_atom_site_label_1
_geom_angle_atom_site_label_2
_geom_angle_atom_site_label_3
_geom_angle
_geom_angle_site_symmetry_1
_geom_angle_site_symmetry_3
_geom_angle_publ_flag
O1 Zn1 O3 100.28(6) . . ?
O1 Zn1 S2 108.45(4) . . ?
O3 Zn1 S2 121.02(5) . . ?
O1 Zn1 S1 105.72(4) . . ?
O3 Zn1 S1 111.61(5) . . ?
S2 Zn1 S1 108.44(2) . . ?
C1 S1 Zn1 107.20(7) . . ?
C4 S2 Zn1 107.71(7) . . ?
C7 O1 Zn1 119.77(12) . . ?
C11 O3 Zn1 122.49(13) . . ?
C1 N1 C2 124.5(2) . . ?
C1 N2 C3 125.9(2) . . ?
C4 N3 C5 124.6(2) . . ?
C4 N4 C6 124.1(2) . . ?
N1 C1 N2 119.15(18) . . ?
N1 C1 S1 120.09(15) . . ?
N2 C1 S1 120.76(15) . . ?
N4 C4 N3 119.8(2) . . ?
N4 C4 S2 121.22(16) . . ?
N3 C4 S2 118.92(17) . . ?
O2 C7 O1 124.15(17) . . ?
O2 C7 C8 119.69(16) . . ?
O1 C7 C8 116.12(16) . . ?
C9 C8 C10 118.09(18) . . ?
C9 C8 C7 121.00(16) . . ?
C10 C8 C7 120.89(17) . . ?
C8 C9 C10 121.01(18) . 2_666 ?
C8 C10 C9 120.90(19) . 2_666 ?
O4 C11 O3 124.47(18) . . ?
O4 C11 C12 120.39(17) . . ?
O3 C11 C12 115.14(17) . . ?
C13 C12 C14 118.89(17) . . ?
C13 C12 C11 121.37(16) . . ?
C14 C12 C11 119.74(17) . . ?
C14 C13 C12 120.97(16) 2_876 . ?
C13 C14 C12 120.14(17) 2_876 . ?

loop_
_geom_bond_atom_site_label_1
_geom_bond_atom_site_label_2
_geom_bond_distance
_geom_bond_site_symmetry_2
_geom_bond_publ_flag
Zn1 O1 1.9682(12) . ?
Zn1 O3 1.9729(13) . ?
Zn1 S2 2.3156(5) . ?
Zn1 S1 2.3493(5) . ?
S1 C1 1.7248(19) . ?
S2 C4 1.723(2) . ?
O1 C7 1.269(2) . ?
O2 C7 1.236(2) . ?
O3 C11 1.292(2) . ?
O4 C11 1.225(3) . ?
N1 C1 1.323(3) . ?
N1 C2 1.448(3) . ?
N2 C1 1.324(3) . ?
N2 C3 1.452(3) . ?
N3 C4 1.331(3) . ?
N3 C5 1.461(3) . ?
N4 C4 1.321(3) . ?
N4 C6 1.454(3) . ?
C7 C8 1.508(2) . ?
C8 C9 1.377(3) . ?
C8 C10 1.383(3) . ?
C9 C10 1.383(3) 2_666 ?
C10 C9 1.383(3) 2_666 ?
C11 C12 1.506(3) . ?
C12 C13 1.392(3) . ?
C12 C14 1.393(2) . ?
C13 C14 1.379(3) 2_876 ?
C14 C13 1.379(3) 2_876 ?
